data_7035265
loop_
_publ_author_name
'Komarnicka, Urszula K.'
'Starosta, Rados\/law'
'Kyzio\/l, Agnieszka'
'Je\.zowska-Bojczuk, Ma\/lgorzata'

_publ_section_title
;
 Copper(i) complexes with phosphine derived from sparfloxacin. Part I -
 structures, spectroscopic properties and cytotoxicity.
;
_journal_issue 28
_journal_name_full 'Dalton transactions (Cambridge, England : 2003)'
_journal_page_first 12688
_journal_page_last 12699
_journal_paper_doi 10.1039/c5dt01146a
_journal_volume 44
_journal_year 2015
_chemical_formula_moiety '(C46 H45 Cu F2 I N6 O3 P), (C27 H25 Cu I N2 O P)'
_chemical_formula_sum 'C73 H70 Cu2 F2 I2 N8 O4 P2'
_chemical_formula_weight 1604.19
_chemical_properties_physical Light-sensitive
_space_group_crystal_system monoclinic
_space_group_IT_number 15
_space_group_name_Hall '-C 2yc'
_space_group_name_H-M_alt 'C 1 2/c 1'
_symmetry_space_group_name_Hall '-C 2yc'
_symmetry_space_group_name_H-M 'C 1 2/c 1'
_atom_sites_solution_hydrogens mixed
_audit_creation_method SHELXL-2014/7
_audit_update_record
;
2015-04-28 deposited with the CCDC.
2015-05-28 downloaded from the CCDC.
;
_cell_angle_alpha 90
_cell_angle_beta 116.380(10)
_cell_angle_gamma 90
_cell_formula_units_Z 8
_cell_length_a 48.920(3)
_cell_length_b 10.1280(10)
_cell_length_c 34.906(2)
_cell_measurement_reflns_used 21584
_cell_measurement_temperature 100(2)
_cell_measurement_theta_max 34.50
_cell_measurement_theta_min 2.95
_cell_volume 15494(2)
_computing_cell_refinement 'CrysAlis RED (Oxford Diffraction, 2009)'
_computing_data_collection 'CrysAlis CCD (Oxford Diffraction, 2009)'
_computing_data_reduction 'CrysAlis RED (Oxford Diffraction, 2009)'
_computing_structure_refinement 'SHELXL-2014/7 (Sheldrick, 2014)'
_computing_structure_solution 'SHELXS-2013/1 (Sheldrick, 2008)'
_diffrn_ambient_temperature 100(2)
_diffrn_measured_fraction_theta_full 0.996
_diffrn_measured_fraction_theta_max 0.588
_diffrn_measurement_device_type 'Kuma KM4CCD \k-axis diffractometer'
_diffrn_measurement_method \w
_diffrn_radiation_monochromator graphite
_diffrn_radiation_source 'fine-focus sealed tube'
_diffrn_radiation_type MoK\a
_diffrn_radiation_wavelength 0.71073
_diffrn_reflns_av_R_equivalents 0.1823
_diffrn_reflns_av_unetI/netI 0.2964
_diffrn_reflns_laue_measured_fraction_full 0.996
_diffrn_reflns_laue_measured_fraction_max 0.588
_diffrn_reflns_limit_h_max 64
_diffrn_reflns_limit_h_min -62
_diffrn_reflns_limit_k_max 10
_diffrn_reflns_limit_k_min -13
_diffrn_reflns_limit_l_max 47
_diffrn_reflns_limit_l_min -56
_diffrn_reflns_number 64786
_diffrn_reflns_point_group_measured_fraction_full 0.996
_diffrn_reflns_point_group_measured_fraction_max 0.588
_diffrn_reflns_theta_full 25.500
_diffrn_reflns_theta_max 36.986
_diffrn_reflns_theta_min 2.848
_exptl_absorpt_coefficient_mu 1.441
_exptl_absorpt_correction_T_max 0.931
_exptl_absorpt_correction_T_min 0.844
_exptl_absorpt_correction_type empirical
_exptl_absorpt_process_details 'CrysAlis RED (Oxford Diffraction, 2009)'
_exptl_crystal_colour yellow
_exptl_crystal_density_diffrn 1.375
_exptl_crystal_description plate
_exptl_crystal_F_000 6464
_exptl_crystal_size_max 0.120
_exptl_crystal_size_mid 0.100
_exptl_crystal_size_min 0.050
_refine_diff_density_max 0.777
_refine_diff_density_min -0.687
_refine_diff_density_rms 0.149
_refine_ls_extinction_method none
_refine_ls_goodness_of_fit_ref 0.959
_refine_ls_hydrogen_treatment constr
_refine_ls_matrix_type full
_refine_ls_number_parameters 845
_refine_ls_number_reflns 23137
_refine_ls_number_restraints 0
_refine_ls_restrained_S_all 0.959
_refine_ls_R_factor_all 0.2750
_refine_ls_R_factor_gt 0.0981
_refine_ls_shift/su_max 0.001
_refine_ls_shift/su_mean 0.000
_refine_ls_structure_factor_coef Fsqd
_refine_ls_weighting_details 'w=1/[\s^2^(Fo^2^)+(0.0745P)^2^] where P=(Fo^2^+2Fc^2^)/3'
_refine_ls_weighting_scheme calc
_refine_ls_wR_factor_gt 0.1825
_refine_ls_wR_factor_ref 0.2562
_reflns_Friedel_coverage 0.000
_reflns_number_gt 8094
_reflns_number_total 23137
_reflns_threshold_expression 'I > 2\s(I)'
_cod_data_source_file c5dt01146a2.cif
_cod_data_source_block shelx
_cod_depositor_comments 'Adding full bibliography for 7035265--7035267.cif.'
_cod_database_code 7035265
_shelx_shelxl_version_number 2014/7
_shelx_space_group_comment
;
The symmetry employed for this shelxl refinement is uniquely defined
by the following loop, which should always be used as a source of
symmetry information in preference to the above space-group names.
They are only intended as comments.
;
_shelx_estimated_absorpt_t_min 0.846
_shelx_estimated_absorpt_t_max 0.931

loop_
_space_group_symop_operation_xyz
'x, y, z'
'-x, y, -z+1/2'
'x+1/2, y+1/2, z'
'-x+1/2, y+1/2, -z+1/2'
'-x, -y, -z'
'x, -y, z-1/2'
'-x+1/2, -y+1/2, -z'
'x+1/2, -y+1/2, z-1/2'

loop_
_atom_site_label
_atom_site_type_symbol
_atom_site_fract_x
_atom_site_fract_y
_atom_site_fract_z
_atom_site_U_iso_or_equiv
_atom_site_adp_type
_atom_site_occupancy
_atom_site_site_symmetry_order
_atom_site_calc_flag
_atom_site_refinement_flags_posn
_atom_site_refinement_flags_adp
Cu1A Cu 0.33047(2) 0.68685(10) 0.76587(3) 0.0309(3) Uani 1 1 d . .
I1A I 0.28646(2) 0.81768(6) 0.70411(2) 0.04024(19) Uani 1 1 d . .
P1A P 0.35222(5) 0.7986(2) 0.82615(7) 0.0298(5) Uani 1 1 d . .
C1A C 0.3693(2) 0.7191(8) 0.8802(3) 0.035(2) Uani 1 1 d . .
H1A1 H 0.3830 0.7831 0.9015 0.042 Uiso 1 1 calc R U
H1A2 H 0.3527 0.6969 0.8881 0.042 Uiso 1 1 calc R U
N1A N 0.38633(17) 0.6002(7) 0.8821(2) 0.0326(18) Uani 1 1 d . .
C2A C 0.3678(2) 0.4784(8) 0.8723(3) 0.038(2) Uani 1 1 d . .
H2A H 0.3506 0.4912 0.8431 0.045 Uiso 1 1 calc R U
C3A C 0.3865(2) 0.3616(9) 0.8687(3) 0.041(2) Uani 1 1 d . .
H3A1 H 0.3752 0.2781 0.8658 0.050 Uiso 1 1 calc R U
H3A2 H 0.3901 0.3724 0.8431 0.050 Uiso 1 1 calc R U
C5A C 0.4337(2) 0.4755(9) 0.9112(3) 0.043(2) Uani 1 1 d . .
H5A1 H 0.4361 0.4892 0.8847 0.052 Uiso 1 1 calc R U
H5A2 H 0.4542 0.4673 0.9356 0.052 Uiso 1 1 calc R U
C6A C 0.4161(2) 0.5926(8) 0.9184(3) 0.037(2) Uani 1 1 d . .
H6A H 0.4273 0.6749 0.9181 0.045 Uiso 1 1 calc R U
C7A C 0.3526(2) 0.4431(9) 0.9023(4) 0.054(3) Uani 1 1 d . .
H7A1 H 0.3437 0.5229 0.9080 0.081 Uiso 1 1 calc R U
H7A2 H 0.3681 0.4073 0.9293 0.081 Uiso 1 1 calc R U
H7A3 H 0.3365 0.3772 0.8883 0.081 Uiso 1 1 calc R U
C8A C 0.4176(2) 0.5820(9) 0.9623(3) 0.049(3) Uani 1 1 d . .
H8A1 H 0.4081 0.4991 0.9646 0.073 Uiso 1 1 calc R U
H8A2 H 0.4068 0.6566 0.9671 0.073 Uiso 1 1 calc R U
H8A3 H 0.4390 0.5834 0.9838 0.073 Uiso 1 1 calc R U
N4A N 0.41574(16) 0.3577(6) 0.9074(2) 0.0345(18) Uani 1 1 d . .
C11A C 0.43129(18) 0.2370(8) 0.9183(3) 0.026(2) Uani 1 1 d . .
C12A C 0.4244(2) 0.1432(8) 0.9419(3) 0.031(2) Uani 1 1 d . .
F12A F 0.40155(11) 0.1730(5) 0.95283(17) 0.0420(13) Uani 1 1 d . .
C13A C 0.4386(2) 0.0248(9) 0.9556(3) 0.033(2) Uani 1 1 d . .
N13A N 0.42959(19) -0.0604(7) 0.9776(3) 0.046(2) Uani 1 1 d . .
H13A H 0.4143 -0.0397 0.9833 0.055 Uiso 1 1 calc R U
H13B H 0.4390 -0.1366 0.9862 0.055 Uiso 1 1 calc R U
C14A C 0.4634(2) -0.0061(8) 0.9457(3) 0.028(2) Uani 1 1 d . .
C15A C 0.47172(19) 0.0860(9) 0.9226(3) 0.032(2) Uani 1 1 d . .
C16A C 0.4548(2) 0.2020(8) 0.9077(3) 0.032(2) Uani 1 1 d . .
F16A F 0.45892(11) 0.2840(5) 0.87973(17) 0.0435(14) Uani 1 1 d . .
C17A C 0.4804(2) -0.1298(9) 0.9600(3) 0.035(2) Uani 1 1 d . .
O17A O 0.47542(14) -0.2115(6) 0.9832(2) 0.0428(17) Uani 1 1 d . .
C18A C 0.5031(2) -0.1564(9) 0.9457(3) 0.041(3) Uani 1 1 d . .
C19A C 0.5102(2) -0.0607(10) 0.9240(3) 0.049(3) Uani 1 1 d . .
H19A H 0.5262 -0.0786 0.9165 0.058 Uiso 1 1 calc R U
C20A C 0.5077(2) 0.1552(10) 0.8917(3) 0.045(3) Uani 1 1 d . .
H20A H 0.4954 0.1671 0.8601 0.054 Uiso 1 1 calc R U
N20A N 0.49617(17) 0.0573(7) 0.9125(2) 0.0386(19) Uani 1 1 d . .
C21A C 0.5416(2) 0.1693(11) 0.9088(4) 0.066(4) Uani 1 1 d . .
H21A H 0.5499 0.1882 0.8881 0.079 Uiso 1 1 calc R U
H21B H 0.5547 0.1126 0.9332 0.079 Uiso 1 1 calc R U
C22A C 0.5232(2) 0.2767(11) 0.9169(4) 0.059(3) Uani 1 1 d . .
H22A H 0.5251 0.2852 0.9462 0.071 Uiso 1 1 calc R U
H22B H 0.5203 0.3609 0.9012 0.071 Uiso 1 1 calc R U
C23A C 0.5217(3) -0.2813(12) 0.9554(4) 0.058(3) Uani 1 1 d . .
O23A O 0.51418(18) -0.3680(7) 0.9782(3) 0.071(2) Uani 1 1 d . .
H23A H 0.4979 -0.3303 0.9881 0.050 Uiso 1 1 d . .
O24A O 0.5404(2) -0.3013(8) 0.9440(3) 0.092(3) Uani 1 1 d . .
C31A C 0.3300(2) 0.9244(8) 0.8384(3) 0.034(2) Uani 1 1 d . .
C32A C 0.2987(2) 0.9252(8) 0.8159(3) 0.031(2) Uani 1 1 d . .
H32A H 0.2886 0.8672 0.7924 0.037 Uiso 1 1 calc R U
C33A C 0.2820(2) 1.0133(9) 0.8284(3) 0.040(2) Uani 1 1 d . .
H33A H 0.2604 1.0155 0.8127 0.048 Uiso 1 1 calc R U
C34A C 0.2960(2) 1.0952(9) 0.8622(3) 0.045(3) Uani 1 1 d . .
H34A H 0.2842 1.1544 0.8698 0.054 Uiso 1 1 calc R U
C35A C 0.3275(2) 1.0937(8) 0.8858(3) 0.037(2) Uani 1 1 d . .
H35A H 0.3372 1.1500 0.9098 0.045 Uiso 1 1 calc R U
C36A C 0.3446(2) 1.0080(8) 0.8737(3) 0.033(2) Uani 1 1 d . .
H36A H 0.3662 1.0063 0.8895 0.039 Uiso 1 1 calc R U
C61A C 0.3847(2) 0.8897(10) 0.8270(3) 0.036(2) Uani 1 1 d . .
C62A C 0.3830(3) 1.0187(10) 0.8135(3) 0.046(3) Uani 1 1 d . .
H62A H 0.3652 1.0691 0.8074 0.055 Uiso 1 1 calc R U
C63A C 0.4074(4) 1.0766(13) 0.8085(4) 0.077(4) Uani 1 1 d . .
H63A H 0.4059 1.1658 0.7993 0.092 Uiso 1 1 calc R U
C64A C 0.4334(3) 1.0070(16) 0.8165(4) 0.074(4) Uani 1 1 d . .
H64A H 0.4495 1.0462 0.8124 0.089 Uiso 1 1 calc R U
C65A C 0.4355(3) 0.8836(15) 0.8303(4) 0.077(4) Uani 1 1 d . .
H65A H 0.4537 0.8348 0.8373 0.093 Uiso 1 1 calc R U
C66A C 0.4109(2) 0.8249(11) 0.8345(3) 0.052(3) Uani 1 1 d . .
H66A H 0.4127 0.7350 0.8430 0.063 Uiso 1 1 calc R U
N41A N 0.35488(15) 0.6042(7) 0.7343(2) 0.0292(17) Uani 1 1 d . .
N42A N 0.31564(16) 0.4923(6) 0.7592(2) 0.0266(16) Uani 1 1 d . .
C41A C 0.3721(2) 0.6646(9) 0.7177(3) 0.036(2) Uani 1 1 d . .
C42A C 0.3871(2) 0.5930(10) 0.6979(3) 0.044(3) Uani 1 1 d . .
H42A H 0.3999 0.6364 0.6878 0.053 Uiso 1 1 calc R U
C43A C 0.3827(2) 0.4593(11) 0.6935(3) 0.048(3) Uani 1 1 d . .
H43A H 0.3929 0.4093 0.6808 0.058 Uiso 1 1 calc R U
C44A C 0.3632(2) 0.3939(9) 0.7077(3) 0.039(2) Uani 1 1 d . .
C45A C 0.3573(3) 0.2551(10) 0.7032(3) 0.048(3) Uani 1 1 d . .
H45A H 0.3673 0.2012 0.6909 0.058 Uiso 1 1 calc R U
C46A C 0.3378(3) 0.2001(9) 0.7163(3) 0.046(3) Uani 1 1 d . .
H46A H 0.3340 0.1078 0.7127 0.055 Uiso 1 1 calc R U
C47A C 0.3226(2) 0.2772(8) 0.7355(3) 0.031(2) Uani 1 1 d . .
C48A C 0.3013(2) 0.2255(9) 0.7483(3) 0.039(2) Uani 1 1 d . .
H48A H 0.2964 0.1341 0.7447 0.047 Uiso 1 1 calc R U
C49A C 0.2875(2) 0.3070(8) 0.7660(3) 0.035(2) Uani 1 1 d . .
H49A H 0.2732 0.2729 0.7749 0.042 Uiso 1 1 calc R U
C50A C 0.2950(2) 0.4419(9) 0.7706(3) 0.031(2) Uani 1 1 d . .
C51A C 0.3497(2) 0.4723(9) 0.7280(3) 0.032(2) Uani 1 1 d . .
C52A C 0.3291(2) 0.4121(8) 0.7413(3) 0.027(2) Uani 1 1 d . .
C53A C 0.3757(2) 0.8095(9) 0.7224(3) 0.047(3) Uani 1 1 d . .
H53A H 0.3934 0.8306 0.7494 0.071 Uiso 1 1 calc R U
H53B H 0.3573 0.8481 0.7225 0.071 Uiso 1 1 calc R U
H53C H 0.3786 0.8459 0.6986 0.071 Uiso 1 1 calc R U
C54A C 0.2805(2) 0.5343(9) 0.7897(3) 0.039(2) Uani 1 1 d . .
H54A H 0.2715 0.6090 0.7703 0.059 Uiso 1 1 calc R U
H54B H 0.2961 0.5668 0.8173 0.059 Uiso 1 1 calc R U
H54C H 0.2646 0.4875 0.7941 0.059 Uiso 1 1 calc R U
Cu1B Cu 0.34790(3) 0.30266(11) 0.56439(4) 0.0351(3) Uani 1 1 d . .
I1B I 0.38947(2) 0.14727(6) 0.62081(2) 0.0444(2) Uani 1 1 d . .
P1B P 0.33088(5) 0.2045(2) 0.50196(7) 0.0310(5) Uani 1 1 d . .
C1B C 0.3610(2) 0.1569(10) 0.4866(3) 0.044(3) Uani 1 1 d . .
H1B1 H 0.3517 0.1053 0.4597 0.052 Uiso 1 1 calc R U
H1B2 H 0.3698 0.2380 0.4807 0.052 Uiso 1 1 calc R U
O1B O 0.38511(16) 0.0808(7) 0.5181(2) 0.0552(19) Uani 1 1 d . .
H1B H 0.3889 0.1091 0.5426 0.083 Uiso 1 1 calc R U
C31B C 0.3090(2) 0.0532(9) 0.4938(3) 0.032(2) Uani 1 1 d . .
C32B C 0.3209(2) -0.0696(9) 0.4915(3) 0.045(3) Uani 1 1 d . .
H32B H 0.3411 -0.0770 0.4944 0.054 Uiso 1 1 calc R U
C33B C 0.3029(3) -0.1816(10) 0.4849(4) 0.071(4) Uani 1 1 d . .
H33B H 0.3112 -0.2661 0.4843 0.085 Uiso 1 1 calc R U
C34B C 0.2736(3) -0.1718(12) 0.4794(3) 0.063(3) Uani 1 1 d . .
H34B H 0.2612 -0.2485 0.4737 0.075 Uiso 1 1 calc R U
C35B C 0.2622(2) -0.0532(11) 0.4822(3) 0.050(3) Uani 1 1 d . .
H35B H 0.2421 -0.0469 0.4794 0.060 Uiso 1 1 calc R U
C36B C 0.2794(2) 0.0580(10) 0.4889(3) 0.044(3) Uani 1 1 d . .
H36B H 0.2708 0.1409 0.4904 0.053 Uiso 1 1 calc R U
C61B C 0.3063(2) 0.3012(8) 0.4547(3) 0.032(2) Uani 1 1 d . .
C62B C 0.2952(2) 0.2455(9) 0.4145(3) 0.035(2) Uani 1 1 d . .
H62B H 0.3005 0.1572 0.4116 0.042 Uiso 1 1 calc R U
C63B C 0.2764(2) 0.3155(11) 0.3783(3) 0.051(3) Uani 1 1 d . .
H63B H 0.2692 0.2774 0.3507 0.061 Uiso 1 1 calc R U
C64B C 0.2684(2) 0.4413(11) 0.3835(4) 0.053(3) Uani 1 1 d . .
H64B H 0.2554 0.4910 0.3591 0.063 Uiso 1 1 calc R U
C65B C 0.2790(3) 0.4973(11) 0.4238(4) 0.062(3) Uani 1 1 d . .
H65B H 0.2728 0.5838 0.4270 0.074 Uiso 1 1 calc R U
C66B C 0.2984(2) 0.4270(9) 0.4588(3) 0.045(3) Uani 1 1 d . .
H66B H 0.3064 0.4666 0.4863 0.054 Uiso 1 1 calc R U
N41B N 0.32085(17) 0.3838(8) 0.5908(2) 0.0381(19) Uani 1 1 d . .
N42B N 0.36415(18) 0.4964(7) 0.5722(2) 0.0369(19) Uani 1 1 d . .
C41B C 0.3016(2) 0.3252(10) 0.6026(3) 0.039(2) Uani 1 1 d . .
C42B C 0.2865(2) 0.3971(11) 0.6206(3) 0.048(3) Uani 1 1 d . .
H42B H 0.2736 0.3516 0.6301 0.058 Uiso 1 1 calc R U
C43B C 0.2891(2) 0.5307(11) 0.6256(3) 0.050(3) Uani 1 1 d . .
H43B H 0.2779 0.5778 0.6376 0.060 Uiso 1 1 calc R U
C44B C 0.3091(2) 0.5981(10) 0.6121(3) 0.042(2) Uani 1 1 d . .
C45B C 0.3135(2) 0.7355(9) 0.6152(3) 0.043(3) Uani 1 1 d . .
H45B H 0.3021 0.7892 0.6253 0.052 Uiso 1 1 calc R U
C46B C 0.3340(2) 0.7916(10) 0.6038(3) 0.049(3) Uani 1 1 d . .
H46B H 0.3364 0.8848 0.6054 0.059 Uiso 1 1 calc R U
C47B C 0.3519(2) 0.7143(9) 0.5894(3) 0.040(2) Uani 1 1 d . .
C48B C 0.3755(2) 0.7687(10) 0.5813(3) 0.048(3) Uani 1 1 d . .
H48B H 0.3796 0.8608 0.5843 0.057 Uiso 1 1 calc R U
C49B C 0.3926(3) 0.6853(10) 0.5690(3) 0.050(3) Uani 1 1 d . .
H49B H 0.4084 0.7199 0.5631 0.059 Uiso 1 1 calc R U
C50B C 0.3865(2) 0.5502(9) 0.5651(3) 0.045(3) Uani 1 1 d . .
C51B C 0.3250(2) 0.5180(8) 0.5960(3) 0.030(2) Uani 1 1 d . .
C52B C 0.3471(2) 0.5780(9) 0.5849(2) 0.031(2) Uani 1 1 d . .
C53B C 0.2980(2) 0.1783(9) 0.5960(3) 0.054(3) Uani 1 1 d . .
H53D H 0.2766 0.1573 0.5776 0.081 Uiso 1 1 calc R U
H53E H 0.3046 0.1343 0.6237 0.081 Uiso 1 1 calc R U
H53F H 0.3106 0.1478 0.5823 0.081 Uiso 1 1 calc R U
C54B C 0.4042(3) 0.4568(10) 0.5515(4) 0.066(4) Uani 1 1 d . .
H54D H 0.4096 0.3783 0.5698 0.099 Uiso 1 1 calc R U
H54E H 0.4228 0.5003 0.5541 0.099 Uiso 1 1 calc R U
H54F H 0.3917 0.4307 0.5217 0.099 Uiso 1 1 calc R U

loop_
_atom_site_aniso_label
_atom_site_aniso_U_11
_atom_site_aniso_U_22
_atom_site_aniso_U_33
_atom_site_aniso_U_23
_atom_site_aniso_U_13
_atom_site_aniso_U_12
Cu1A 0.0272(6) 0.0295(6) 0.0357(6) -0.0040(5) 0.0138(5) -0.0001(5)
I1A 0.0373(4) 0.0462(4) 0.0376(4) 0.0028(3) 0.0170(3) 0.0149(3)
P1A 0.0280(13) 0.0266(12) 0.0327(13) -0.0020(10) 0.0115(11) 0.0013(10)
C1A 0.039(6) 0.029(5) 0.040(6) 0.003(4) 0.019(5) 0.012(4)
N1A 0.031(5) 0.028(4) 0.034(4) 0.001(3) 0.010(4) 0.007(3)
C2A 0.023(5) 0.030(5) 0.046(6) -0.011(4) 0.002(5) 0.005(4)
C3A 0.028(5) 0.045(6) 0.041(6) 0.005(5) 0.006(5) 0.009(5)
C5A 0.026(6) 0.045(6) 0.055(7) -0.003(5) 0.016(5) 0.004(5)
C6A 0.037(6) 0.026(5) 0.047(6) 0.001(4) 0.016(5) -0.001(4)
C7A 0.038(6) 0.034(6) 0.092(9) 0.004(5) 0.030(6) -0.010(5)
C8A 0.048(7) 0.041(6) 0.048(7) 0.007(5) 0.014(6) -0.002(5)
N4A 0.024(4) 0.020(4) 0.049(5) 0.000(3) 0.007(4) 0.005(3)
C11A 0.012(4) 0.026(5) 0.038(5) -0.010(4) 0.008(4) 0.004(4)
C12A 0.024(5) 0.030(5) 0.047(6) -0.012(4) 0.023(5) -0.002(4)
F12A 0.025(3) 0.046(3) 0.063(4) 0.001(3) 0.027(3) 0.007(2)
C13A 0.024(5) 0.035(5) 0.047(6) -0.009(4) 0.022(5) -0.004(4)
N13A 0.049(6) 0.034(5) 0.069(6) 0.010(4) 0.039(5) 0.003(4)
C14A 0.030(5) 0.026(5) 0.030(5) -0.005(4) 0.016(4) -0.001(4)
C15A 0.015(5) 0.044(6) 0.034(5) -0.008(4) 0.009(4) 0.000(4)
C16A 0.024(5) 0.031(5) 0.044(6) 0.002(4) 0.016(4) -0.004(4)
F16A 0.034(3) 0.046(3) 0.056(4) 0.013(3) 0.025(3) 0.009(3)
C17A 0.024(5) 0.032(5) 0.037(6) -0.011(4) 0.004(4) 0.001(4)
O17A 0.033(4) 0.038(4) 0.057(4) 0.013(3) 0.020(4) 0.004(3)
C18A 0.034(6) 0.031(6) 0.053(6) -0.004(5) 0.014(5) 0.016(5)
C19A 0.030(6) 0.061(7) 0.048(7) 0.003(5) 0.011(5) 0.019(5)
C20A 0.032(6) 0.063(7) 0.039(6) 0.014(5) 0.016(5) 0.007(5)
N20A 0.026(5) 0.041(5) 0.049(5) -0.005(4) 0.017(4) 0.003(4)
C21A 0.027(6) 0.091(9) 0.089(9) 0.023(7) 0.033(6) 0.001(6)
C22A 0.051(7) 0.070(8) 0.059(8) 0.020(6) 0.027(6) 0.000(6)
C23A 0.054(8) 0.061(8) 0.070(8) -0.007(6) 0.038(7) 0.004(6)
O23A 0.058(5) 0.050(5) 0.116(7) 0.016(5) 0.050(5) 0.023(4)
O24A 0.064(6) 0.084(6) 0.149(9) 0.024(6) 0.066(7) 0.039(5)
C31A 0.029(6) 0.023(5) 0.052(6) 0.002(4) 0.019(5) 0.003(4)
C32A 0.028(5) 0.025(5) 0.044(6) 0.001(4) 0.020(5) -0.001(4)
C33A 0.027(6) 0.052(6) 0.040(6) 0.003(5) 0.013(5) 0.017(5)
C34A 0.056(7) 0.036(6) 0.051(7) -0.002(5) 0.031(6) 0.007(5)
C35A 0.039(6) 0.030(5) 0.039(6) -0.004(4) 0.013(5) 0.005(5)
C36A 0.032(5) 0.024(5) 0.036(5) -0.007(4) 0.010(4) -0.010(4)
C61A 0.018(5) 0.055(6) 0.028(5) -0.002(4) 0.003(4) -0.001(5)
C62A 0.055(7) 0.041(6) 0.041(6) -0.010(5) 0.021(6) -0.009(5)
C63A 0.120(13) 0.061(8) 0.045(7) -0.014(6) 0.033(9) -0.053(9)
C64A 0.050(9) 0.108(12) 0.058(8) -0.006(8) 0.018(7) -0.032(9)
C65A 0.024(7) 0.112(12) 0.081(10) 0.008(8) 0.011(6) -0.021(7)
C66A 0.033(6) 0.071(8) 0.045(6) 0.010(5) 0.009(5) -0.012(6)
N41A 0.021(4) 0.033(4) 0.034(4) -0.002(3) 0.012(3) -0.006(3)
N42A 0.027(4) 0.026(4) 0.026(4) -0.008(3) 0.011(3) -0.003(3)
C41A 0.026(5) 0.034(6) 0.037(5) 0.000(4) 0.005(4) -0.007(4)
C42A 0.037(6) 0.048(6) 0.051(7) -0.015(5) 0.023(5) -0.005(5)
C43A 0.044(7) 0.072(8) 0.043(6) 0.002(5) 0.032(6) 0.013(6)
C44A 0.038(6) 0.042(6) 0.043(6) -0.005(5) 0.021(5) 0.002(5)
C45A 0.069(8) 0.043(6) 0.044(6) 0.002(5) 0.035(6) 0.009(6)
C46A 0.072(8) 0.022(5) 0.052(7) -0.001(4) 0.035(6) 0.005(5)
C47A 0.030(5) 0.028(5) 0.031(5) 0.003(4) 0.011(4) 0.002(4)
C48A 0.041(6) 0.023(5) 0.045(6) 0.006(4) 0.010(5) 0.003(4)
C49A 0.039(6) 0.028(5) 0.035(5) 0.002(4) 0.014(5) -0.006(4)
C50A 0.026(5) 0.040(6) 0.024(5) -0.007(4) 0.008(4) -0.009(4)
C51A 0.031(5) 0.036(5) 0.020(5) -0.004(4) 0.002(4) 0.002(4)
C52A 0.029(5) 0.025(5) 0.025(5) -0.003(4) 0.010(4) 0.008(4)
C53A 0.041(6) 0.064(7) 0.039(6) -0.004(5) 0.019(5) -0.019(5)
C54A 0.039(6) 0.042(6) 0.052(6) -0.016(5) 0.034(5) -0.014(5)
Cu1B 0.0335(7) 0.0368(6) 0.0407(7) -0.0113(5) 0.0217(6) -0.0078(5)
I1B 0.0439(4) 0.0486(4) 0.0451(4) -0.0045(3) 0.0237(3) 0.0038(3)
P1B 0.0284(14) 0.0321(13) 0.0349(14) -0.0047(10) 0.0162(11) -0.0042(11)
C1B 0.045(6) 0.058(7) 0.041(6) -0.019(5) 0.030(5) -0.011(5)
O1B 0.032(4) 0.082(5) 0.052(5) -0.019(4) 0.019(4) 0.006(4)
C31B 0.033(6) 0.036(5) 0.033(5) 0.002(4) 0.020(5) -0.005(4)
C32B 0.047(7) 0.033(6) 0.060(7) -0.002(5) 0.028(6) -0.010(5)
C33B 0.100(11) 0.031(6) 0.087(10) -0.010(6) 0.047(9) -0.013(7)
C34B 0.071(9) 0.062(8) 0.058(8) -0.016(6) 0.031(7) -0.044(7)
C35B 0.044(7) 0.052(7) 0.048(7) -0.012(5) 0.014(5) -0.020(6)
C36B 0.044(7) 0.042(6) 0.053(7) -0.005(5) 0.026(6) -0.004(5)
C61B 0.037(6) 0.029(5) 0.034(5) -0.002(4) 0.020(5) -0.012(4)
C62B 0.038(6) 0.033(5) 0.036(6) 0.007(4) 0.018(5) -0.006(4)
C63B 0.047(7) 0.057(7) 0.048(7) 0.009(5) 0.020(6) -0.008(6)
C64B 0.046(7) 0.055(7) 0.057(8) 0.023(6) 0.023(6) 0.008(6)
C65B 0.073(9) 0.042(7) 0.074(9) 0.004(6) 0.036(8) 0.009(6)
C66B 0.053(7) 0.030(6) 0.058(7) 0.004(5) 0.029(6) 0.006(5)
N41B 0.029(5) 0.051(5) 0.037(5) -0.006(4) 0.017(4) -0.004(4)
N42B 0.036(5) 0.032(4) 0.047(5) -0.007(4) 0.022(4) -0.009(4)
C41B 0.027(5) 0.063(7) 0.026(5) -0.013(5) 0.012(4) -0.009(5)
C42B 0.039(7) 0.068(8) 0.044(6) -0.005(5) 0.024(5) -0.005(6)
C43B 0.044(7) 0.070(8) 0.035(6) -0.013(5) 0.016(5) 0.016(6)
C44B 0.021(5) 0.052(7) 0.052(6) -0.009(5) 0.016(5) 0.001(5)
C45B 0.055(7) 0.040(6) 0.045(6) -0.010(5) 0.030(6) 0.008(5)
C46B 0.045(7) 0.041(6) 0.053(7) -0.011(5) 0.015(6) 0.005(5)
C47B 0.043(6) 0.039(6) 0.042(6) -0.012(4) 0.023(5) -0.001(5)
C48B 0.057(7) 0.030(6) 0.054(7) -0.004(5) 0.023(6) 0.000(5)
C49B 0.058(7) 0.041(6) 0.053(7) -0.001(5) 0.028(6) -0.012(6)
C50B 0.038(6) 0.038(6) 0.062(7) -0.018(5) 0.025(6) -0.006(5)
C51B 0.029(5) 0.034(5) 0.028(5) -0.006(4) 0.014(4) -0.001(4)
C52B 0.029(5) 0.044(6) 0.017(4) -0.009(4) 0.006(4) -0.003(4)
C53B 0.055(7) 0.056(7) 0.060(7) -0.016(6) 0.034(6) -0.028(6)
C54B 0.075(9) 0.055(7) 0.096(10) -0.026(6) 0.063(8) -0.022(6)

loop_
_atom_type_symbol
_atom_type_description
_atom_type_scat_dispersion_real
_atom_type_scat_dispersion_imag
_atom_type_scat_source
C C 0.0033 0.0016 'International Tables Vol C Tables 4.2.6.8 and 6.1.1.4'
H H 0.0000 0.0000 'International Tables Vol C Tables 4.2.6.8 and 6.1.1.4'
N N 0.0061 0.0033 'International Tables Vol C Tables 4.2.6.8 and 6.1.1.4'
O O 0.0106 0.0060 'International Tables Vol C Tables 4.2.6.8 and 6.1.1.4'
F F 0.0171 0.0103 'International Tables Vol C Tables 4.2.6.8 and 6.1.1.4'
P P 0.1023 0.0942 'International Tables Vol C Tables 4.2.6.8 and 6.1.1.4'
Cu Cu 0.3201 1.2651 'International Tables Vol C Tables 4.2.6.8 and 6.1.1.4'
I I -0.4742 1.8119 'International Tables Vol C Tables 4.2.6.8 and 6.1.1.4'

loop_
_geom_angle_atom_site_label_1
_geom_angle_atom_site_label_2
_geom_angle_atom_site_label_3
_geom_angle
N42A Cu1A N41A 79.5(3)
N42A Cu1A P1A 126.18(19)
N41A Cu1A P1A 123.7(2)
N42A Cu1A I1A 105.57(19)
N41A Cu1A I1A 102.55(19)
P1A Cu1A I1A 113.35(7)
C61A P1A C31A 104.2(4)
C61A P1A C1A 101.9(4)
C31A P1A C1A 96.2(4)
C61A P1A Cu1A 108.8(3)
C31A P1A Cu1A 119.5(3)
C1A P1A Cu1A 123.5(3)
N1A C1A P1A 113.0(6)
N1A C1A H1A1 109.0
P1A C1A H1A1 109.0
N1A C1A H1A2 109.0
P1A C1A H1A2 109.0
H1A1 C1A H1A2 107.8
C6A N1A C1A 114.7(7)
C6A N1A C2A 115.6(7)
C1A N1A C2A 113.6(7)
N1A C2A C3A 109.5(7)
N1A C2A C7A 117.4(7)
C3A C2A C7A 110.9(8)
N1A C2A H2A 106.1
C3A C2A H2A 106.1
C7A C2A H2A 106.1
N4A C3A C2A 108.5(7)
N4A C3A H3A1 110.0
C2A C3A H3A1 110.0
N4A C3A H3A2 110.0
C2A C3A H3A2 110.0
H3A1 C3A H3A2 108.4
N4A C5A C6A 106.6(7)
N4A C5A H5A1 110.4
C6A C5A H5A1 110.4
N4A C5A H5A2 110.4
C6A C5A H5A2 110.4
H5A1 C5A H5A2 108.6
N1A C6A C8A 118.2(8)
N1A C6A C5A 108.3(7)
C8A C6A C5A 109.3(8)
N1A C6A H6A 106.8
C8A C6A H6A 106.8
C5A C6A H6A 106.8
C2A C7A H7A1 109.5
C2A C7A H7A2 109.5
H7A1 C7A H7A2 109.5
C2A C7A H7A3 109.5
H7A1 C7A H7A3 109.5
H7A2 C7A H7A3 109.5
C6A C8A H8A1 109.5
C6A C8A H8A2 109.5
H8A1 C8A H8A2 109.5
C6A C8A H8A3 109.5
H8A1 C8A H8A3 109.5
H8A2 C8A H8A3 109.5
C11A N4A C5A 117.4(7)
C11A N4A C3A 117.6(7)
C5A N4A C3A 111.2(7)
C12A C11A N4A 120.7(7)
C12A C11A C16A 115.3(7)
N4A C11A C16A 124.0(8)
C13A C12A F12A 117.0(8)
C13A C12A C11A 125.9(8)
F12A C12A C11A 117.2(7)
N13A C13A C12A 120.9(8)
N13A C13A C14A 121.4(8)
C12A C13A C14A 117.7(8)
C13A N13A H13A 120.0
C13A N13A H13B 120.0
H13A N13A H13B 120.0
C15A C14A C13A 119.0(8)
C15A C14A C17A 119.7(8)
C13A C14A C17A 121.3(8)
C16A C15A C14A 119.7(8)
C16A C15A N20A 120.3(8)
C14A C15A N20A 119.8(8)
F16A C16A C15A 121.9(8)
F16A C16A C11A 115.8(8)
C15A C16A C11A 122.2(8)
O17A C17A C18A 120.4(8)
O17A C17A C14A 122.5(8)
C18A C17A C14A 117.1(9)
C19A C18A C17A 119.1(9)
C19A C18A C23A 116.5(9)
C17A C18A C23A 124.2(10)
N20A C19A C18A 125.0(9)
N20A C19A H19A 117.5
C18A C19A H19A 117.5
N20A C20A C21A 117.6(8)
N20A C20A C22A 117.5(8)
C21A C20A C22A 60.6(7)
N20A C20A H20A 116.5
C21A C20A H20A 116.5
C22A C20A H20A 116.5
C19A N20A C15A 118.8(8)
C19A N20A C20A 119.0(8)
C15A N20A C20A 122.1(7)
C20A C21A C22A 59.9(7)
C20A C21A H21A 117.8
C22A C21A H21A 117.8
C20A C21A H21B 117.8
C22A C21A H21B 117.8
H21A C21A H21B 114.9
C20A C22A C21A 59.5(7)
C20A C22A H22A 117.8
C21A C22A H22A 117.8
C20A C22A H22B 117.8
C21A C22A H22B 117.8
H22A C22A H22B 115.0
O24A C23A O23A 123.5(12)
O24A C23A C18A 123.7(12)
O23A C23A C18A 112.8(10)
C23A O23A H23A 113.4
C32A C31A C36A 119.9(8)
C32A C31A P1A 119.5(7)
C36A C31A P1A 120.0(7)
C31A C32A C33A 118.8(9)
C31A C32A H32A 120.6
C33A C32A H32A 120.6
C34A C33A C32A 121.2(9)
C34A C33A H33A 119.4
C32A C33A H33A 119.4
C33A C34A C35A 120.8(9)
C33A C34A H34A 119.6
C35A C34A H34A 119.6
C34A C35A C36A 118.9(9)
C34A C35A H35A 120.5
C36A C35A H35A 120.5
C35A C36A C31A 120.2(9)
C35A C36A H36A 119.9
C31A C36A H36A 119.9
C66A C61A C62A 115.7(9)
C66A C61A P1A 119.9(8)
C62A C61A P1A 123.5(8)
C61A C62A C63A 120.6(11)
C61A C62A H62A 119.7
C63A C62A H62A 119.7
C64A C63A C62A 121.4(12)
C64A C63A H63A 119.3
C62A C63A H63A 119.3
C65A C64A C63A 118.5(13)
C65A C64A H64A 120.7
C63A C64A H64A 120.7
C64A C65A C66A 120.1(13)
C64A C65A H65A 119.9
C66A C65A H65A 119.9
C61A C66A C65A 123.6(11)
C61A C66A H66A 118.2
C65A C66A H66A 118.2
C51A N41A C41A 118.7(8)
C51A N41A Cu1A 111.3(6)
C41A N41A Cu1A 129.8(6)
C50A N42A C52A 119.4(7)
C50A N42A Cu1A 126.9(6)
C52A N42A Cu1A 113.7(6)
N41A C41A C42A 122.1(8)
N41A C41A C53A 117.6(8)
C42A C41A C53A 120.2(9)
C43A C42A C41A 118.3(9)
C43A C42A H42A 120.9
C41A C42A H42A 120.9
C42A C43A C44A 121.2(9)
C42A C43A H43A 119.4
C44A C43A H43A 119.4
C51A C44A C43A 116.8(9)
C51A C44A C45A 119.7(9)
C43A C44A C45A 123.5(9)
C46A C45A C44A 120.4(9)
C46A C45A H45A 119.8
C44A C45A H45A 119.8
C45A C46A C47A 121.7(9)
C45A C46A H46A 119.2
C47A C46A H46A 119.2
C52A C47A C48A 118.0(8)
C52A C47A C46A 118.1(8)
C48A C47A C46A 123.9(8)
C49A C48A C47A 120.0(8)
C49A C48A H48A 120.0
C47A C48A H48A 120.0
C48A C49A C50A 118.8(9)
C48A C49A H49A 120.6
C50A C49A H49A 120.6
N42A C50A C49A 121.9(8)
N42A C50A C54A 117.5(7)
C49A C50A C54A 120.6(8)
N41A C51A C44A 122.7(9)
N41A C51A C52A 118.5(8)
C44A C51A C52A 118.8(8)
N42A C52A C47A 121.8(8)
N42A C52A C51A 116.9(7)
C47A C52A C51A 121.3(8)
C41A C53A H53A 109.5
C41A C53A H53B 109.5
H53A C53A H53B 109.5
C41A C53A H53C 109.5
H53A C53A H53C 109.5
H53B C53A H53C 109.5
C50A C54A H54A 109.5
C50A C54A H54B 109.5
H54A C54A H54B 109.5
C50A C54A H54C 109.5
H54A C54A H54C 109.5
H54B C54A H54C 109.5
N42B Cu1B N41B 81.5(3)
N42B Cu1B P1B 120.6(2)
N41B Cu1B P1B 125.6(2)
N42B Cu1B I1B 110.0(2)
N41B Cu1B I1B 109.6(2)
P1B Cu1B I1B 107.33(8)
C31B P1B C61B 101.8(4)
C31B P1B C1B 103.0(4)
C61B P1B C1B 99.6(4)
C31B P1B Cu1B 118.4(3)
C61B P1B Cu1B 117.3(3)
C1B P1B Cu1B 114.1(3)
O1B C1B P1B 114.1(6)
O1B C1B H1B1 108.7
P1B C1B H1B1 108.7
O1B C1B H1B2 108.7
P1B C1B H1B2 108.7
H1B1 C1B H1B2 107.6
C1B O1B H1B 109.5
C36B C31B C32B 117.8(9)
C36B C31B P1B 120.1(7)
C32B C31B P1B 122.1(7)
C33B C32B C31B 119.3(10)
C33B C32B H32B 120.4
C31B C32B H32B 120.4
C34B C33B C32B 120.8(11)
C34B C33B H33B 119.6
C32B C33B H33B 119.6
C35B C34B C33B 119.8(10)
C35B C34B H34B 120.1
C33B C34B H34B 120.1
C34B C35B C36B 120.7(11)
C34B C35B H35B 119.7
C36B C35B H35B 119.7
C35B C36B C31B 121.6(10)
C35B C36B H36B 119.2
C31B C36B H36B 119.2
C66B C61B C62B 119.3(9)
C66B C61B P1B 120.6(7)
C62B C61B P1B 120.1(7)
C61B C62B C63B 121.3(9)
C61B C62B H62B 119.3
C63B C62B H62B 119.3
C64B C63B C62B 118.1(10)
C64B C63B H63B 121.0
C62B C63B H63B 121.0
C63B C64B C65B 121.1(10)
C63B C64B H64B 119.4
C65B C64B H64B 119.4
C66B C65B C64B 119.4(10)
C66B C65B H65B 120.3
C64B C65B H65B 120.3
C61B C66B C65B 120.7(10)
C61B C66B H66B 119.7
C65B C66B H66B 119.7
C41B N41B C51B 119.2(8)
C41B N41B Cu1B 129.7(7)
C51B N41B Cu1B 111.1(6)
C50B N42B C52B 118.3(8)
C50B N42B Cu1B 130.8(6)
C52B N42B Cu1B 110.8(6)
N41B C41B C42B 120.5(9)
N41B C41B C53B 116.4(8)
C42B C41B C53B 123.2(9)
C43B C42B C41B 123.1(10)
C43B C42B H42B 118.4
C41B C42B H42B 118.4
C42B C43B C44B 118.0(9)
C42B C43B H43B 121.0
C44B C43B H43B 121.0
C45B C44B C51B 120.7(9)
C45B C44B C43B 123.3(9)
C51B C44B C43B 116.0(9)
C46B C45B C44B 119.9(9)
C46B C45B H45B 120.0
C44B C45B H45B 120.0
C45B C46B C47B 121.7(9)
C45B C46B H46B 119.1
C47B C46B H46B 119.1
C52B C47B C48B 118.2(9)
C52B C47B C46B 118.9(9)
C48B C47B C46B 122.8(9)
C49B C48B C47B 118.9(9)
C49B C48B H48B 120.5
C47B C48B H48B 120.5
C48B C49B C50B 119.5(10)
C48B C49B H49B 120.2
C50B C49B H49B 120.2
N42B C50B C49B 122.9(9)
N42B C50B C54B 115.9(8)
C49B C50B C54B 121.2(10)
N41B C51B C44B 123.1(8)
N41B C51B C52B 118.0(8)
C44B C51B C52B 118.8(8)
N42B C52B C47B 122.2(8)
N42B C52B C51B 117.9(8)
C47B C52B C51B 119.8(8)
C41B C53B H53D 109.5
C41B C53B H53E 109.5
H53D C53B H53E 109.5
C41B C53B H53F 109.5
H53D C53B H53F 109.5
H53E C53B H53F 109.5
C50B C54B H54D 109.5
C50B C54B H54E 109.5
H54D C54B H54E 109.5
C50B C54B H54F 109.5
H54D C54B H54F 109.5
H54E C54B H54F 109.5

loop_
_geom_bond_atom_site_label_1
_geom_bond_atom_site_label_2
_geom_bond_distance
Cu1A N42A 2.077(7)
Cu1A N41A 2.125(7)
Cu1A P1A 2.202(2)
Cu1A I1A 2.6296(13)
P1A C61A 1.828(10)
P1A C31A 1.843(9)
P1A C1A 1.873(9)
C1A N1A 1.450(10)
C1A H1A1 0.9900
C1A H1A2 0.9900
N1A C6A 1.446(11)
N1A C2A 1.479(11)
C2A C3A 1.535(12)
C2A C7A 1.571(13)
C2A H2A 1.0000
C3A N4A 1.468(11)
C3A H3A1 0.9900
C3A H3A2 0.9900
C5A N4A 1.452(11)
C5A C6A 1.550(12)
C5A H5A1 0.9900
C5A H5A2 0.9900
C6A C8A 1.504(13)
C6A H6A 1.0000
C7A H7A1 0.9800
C7A H7A2 0.9800
C7A H7A3 0.9800
C8A H8A1 0.9800
C8A H8A2 0.9800
C8A H8A3 0.9800
N4A C11A 1.400(10)
C11A C12A 1.395(12)
C11A C16A 1.404(11)
C12A C13A 1.362(12)
C12A F12A 1.364(9)
C13A N13A 1.354(10)
C13A C14A 1.433(11)
N13A H13A 0.8800
N13A H13B 0.8800
C14A C15A 1.408(11)
C14A C17A 1.464(12)
C15A C16A 1.397(12)
C15A N20A 1.418(10)
C16A F16A 1.362(9)
C17A O17A 1.257(10)
C17A C18A 1.432(13)
C18A C19A 1.364(13)
C18A C23A 1.506(14)
C19A N20A 1.347(11)
C19A H19A 0.9500
C20A N20A 1.482(11)
C20A C21A 1.500(14)
C20A C22A 1.507(14)
C20A H20A 1.0000
C21A C22A 1.517(15)
C21A H21A 0.9900
C21A H21B 0.9900
C22A H22A 0.9900
C22A H22B 0.9900
C23A O24A 1.166(12)
C23A O23A 1.342(13)
O23A H23A 1.0689
C31A C32A 1.377(12)
C31A C36A 1.401(11)
C32A C33A 1.404(11)
C32A H32A 0.9500
C33A C34A 1.353(13)
C33A H33A 0.9500
C34A C35A 1.385(13)
C34A H34A 0.9500
C35A C36A 1.395(12)
C35A H35A 0.9500
C36A H36A 0.9500
C61A C66A 1.356(13)
C61A C62A 1.379(13)
C62A C63A 1.411(16)
C62A H62A 0.9500
C63A C64A 1.367(17)
C63A H63A 0.9500
C64A C65A 1.326(16)
C64A H64A 0.9500
C65A C66A 1.409(14)
C65A H65A 0.9500
C66A H66A 0.9500
N41A C51A 1.358(10)
N41A C41A 1.360(11)
N42A C50A 1.339(10)
N42A C52A 1.359(10)
C41A C42A 1.413(12)
C41A C53A 1.478(12)
C42A C43A 1.368(13)
C42A H42A 0.9500
C43A C44A 1.422(13)
C43A H43A 0.9500
C44A C51A 1.408(12)
C44A C45A 1.430(13)
C45A C46A 1.348(13)
C45A H45A 0.9500
C46A C47A 1.434(12)
C46A H46A 0.9500
C47A C52A 1.397(11)
C47A C48A 1.405(12)
C48A C49A 1.374(12)
C48A H48A 0.9500
C49A C50A 1.405(11)
C49A H49A 0.9500
C50A C54A 1.496(11)
C51A C52A 1.423(12)
C53A H53A 0.9800
C53A H53B 0.9800
C53A H53C 0.9800
C54A H54A 0.9800
C54A H54B 0.9800
C54A H54C 0.9800
Cu1B N42B 2.089(7)
Cu1B N41B 2.089(7)
Cu1B P1B 2.195(3)
Cu1B I1B 2.6330(14)
P1B C31B 1.817(9)
P1B C61B 1.835(9)
P1B C1B 1.844(9)
C1B O1B 1.429(11)
C1B H1B1 0.9900
C1B H1B2 0.9900
O1B H1B 0.8400
C31B C36B 1.384(12)
C31B C32B 1.390(12)
C32B C33B 1.390(14)
C32B H32B 0.9500
C33B C34B 1.366(16)
C33B H33B 0.9500
C34B C35B 1.345(15)
C34B H34B 0.9500
C35B C36B 1.360(13)
C35B H35B 0.9500
C36B H36B 0.9500
C61B C66B 1.357(12)
C61B C62B 1.380(12)
C62B C63B 1.381(12)
C62B H62B 0.9500
C63B C64B 1.367(13)
C63B H63B 0.9500
C64B C65B 1.385(14)
C64B H64B 0.9500
C65B C66B 1.368(14)
C65B H65B 0.9500
C66B H66B 0.9500
N41B C41B 1.326(11)
N41B C51B 1.374(11)
N42B C50B 1.336(11)
N42B C52B 1.380(11)
C41B C42B 1.371(12)
C41B C53B 1.504(12)
C42B C43B 1.363(13)
C42B H42B 0.9500
C43B C44B 1.433(13)
C43B H43B 0.9500
C44B C45B 1.405(13)
C44B C51B 1.405(12)
C45B C46B 1.357(13)
C45B H45B 0.9500
C46B C47B 1.424(13)
C46B H46B 0.9500
C47B C52B 1.398(12)
C47B C48B 1.416(13)
C48B C49B 1.386(13)
C48B H48B 0.9500
C49B C50B 1.395(13)
C49B H49B 0.9500
C50B C54B 1.497(13)
C51B C52B 1.434(12)
C53B H53D 0.9800
C53B H53E 0.9800
C53B H53F 0.9800
C54B H54D 0.9800
C54B H54E 0.9800
C54B H54F 0.9800

loop_
_geom_hbond_atom_site_label_D
_geom_hbond_atom_site_label_H
_geom_hbond_atom_site_label_A
_geom_hbond_distance_DH
_geom_hbond_distance_HA
_geom_hbond_distance_DA
_geom_hbond_angle_DHA
_geom_hbond_site_symmetry_A
N13A H13B O17A 0.88 1.98 2.649(10) 131.5 .
O23A H23A O17A 1.07 1.59 2.536(9) 144.7 .
C45A H45A I1B 0.95 3.14 3.995(10) 151.2 .
C48B H48B I1B 0.95 3.12 4.029(10) 161.0 1_565
C21A H21A I1B 0.99 3.14 3.946(10) 139.0 2_656
C64B H64B I1A 0.95 2.97 3.903(10) 168.3 7_566
N13A H13A O1B 0.88 2.29 3.084(10) 150.4 6_556
